data_1526596
loop_
_publ_author_name
'Keller, L.'
'Matsuda, T.D.'
'Fischer, P.'
'Herrmannsdoerfer, T.'
'Sugawara, H.'
'Aoki, Y.'
'Abe, K.'
'Doenni, A.'
'Sato, H.'

_publ_section_title
;
 Structural and magnetic properties of R Fe4 P12 (R = Pr, Nd) studied by
 neutron diffraction
;
_journal_name_full 'Journal of Alloys Compd.'
_journal_page_first 516
_journal_page_last 519
_journal_volume 323
_journal_year 2001
_chemical_formula_sum 'Fe4 P12 Pr'
_chemical_name_systematic 'Pr Fe4 P12'
_space_group_IT_number 204
_symmetry_space_group_name_Hall '-I 2 2 3'
_symmetry_space_group_name_H-M 'I m -3'
_cell_angle_alpha 90
_cell_angle_beta 90
_cell_angle_gamma 90
_cell_formula_units_Z 2
_cell_length_a 7.8126
_cell_length_b 7.8126
_cell_length_c 7.8126
_cell_volume 476.855
_citation_journal_id_ASTM JALCEU
_cod_data_source_file Keller_JALCEU_2001_1310.cif
_cod_data_source_block Fe4P12Pr1
_cod_original_cell_volume 476.8555
_cod_original_formula_sum 'Fe4 P12 Pr1'
_cod_database_code 1526596

loop_
_symmetry_equiv_pos_as_xyz
x,y,z
-x,-y,z
x,-y,-z
-x,y,-z
z,x,y
-z,-x,y
z,-x,-y
-z,x,-y
y,z,x
y,-z,-x
-y,z,-x
-y,-z,x
-x,-y,-z
x,y,-z
-x,y,z
x,-y,z
-z,-x,-y
z,x,-y
-z,x,y
z,-x,y
-y,-z,-x
-y,z,x
y,-z,x
y,z,-x
x+1/2,y+1/2,z+1/2
-x+1/2,-y+1/2,z+1/2
x+1/2,-y+1/2,-z+1/2
-x+1/2,y+1/2,-z+1/2
z+1/2,x+1/2,y+1/2
-z+1/2,-x+1/2,y+1/2
z+1/2,-x+1/2,-y+1/2
-z+1/2,x+1/2,-y+1/2
y+1/2,z+1/2,x+1/2
y+1/2,-z+1/2,-x+1/2
-y+1/2,z+1/2,-x+1/2
-y+1/2,-z+1/2,x+1/2
-x+1/2,-y+1/2,-z+1/2
x+1/2,y+1/2,-z+1/2
-x+1/2,y+1/2,z+1/2
x+1/2,-y+1/2,z+1/2
-z+1/2,-x+1/2,-y+1/2
z+1/2,x+1/2,-y+1/2
-z+1/2,x+1/2,y+1/2
z+1/2,-x+1/2,y+1/2
-y+1/2,-z+1/2,-x+1/2
-y+1/2,z+1/2,x+1/2
y+1/2,-z+1/2,x+1/2
y+1/2,z+1/2,-x+1/2

loop_
_atom_site_label
_atom_site_type_symbol
_atom_site_fract_x
_atom_site_fract_y
_atom_site_fract_z
_atom_site_occupancy
_atom_site_U_iso_or_equiv
P1 P 0 0.3521 0.1508 1 0.0
Fe1 Fe 0.25 0.25 0.25 1 0.0
Pr1 Pr 0 0 0 1 0.0
